data_2201026
loop_
_publ_author_name
'N\"ather, Christian'
'Kr\"uger, Oliver'
'Wille, Uta'

_publ_section_title
<i>cis</i>-[4a]-<i>cisoid</i>-[4a,4b]-<i>cis</i>-[4b]-8a,8b-Diethyl-1,3,6,8-tetramethylperhydro-1,3,6,8-tetraazabiphenylene-2,4,5,7-tetraone
_journal_issue 4
_journal_name_full 'Acta Crystallographica Section E'
_journal_page_first o415
_journal_page_last o416
_journal_paper_doi 10.1107/S1600536802004506
_journal_volume 58
_journal_year 2002
_chemical_formula_iupac 'C16 H24 N4 O4'
_chemical_formula_moiety 'C16 H24 N4 O4'
_chemical_formula_sum 'C16 H24 N4 O4'
_chemical_formula_weight 336.39
_chemical_name_common
;
cis-[4a]-cisoid-[4a,4b]-cis-[4b]-8a,8b-Diethyl-1,3,6,8-tetramethylperhydro-
1,3,6,8-tetraazabiphenylene-2,4,5,7-tetraone
;
_chemical_name_systematic ?
_space_group_IT_number 2
_symmetry_cell_setting triclinic
_symmetry_space_group_name_Hall '-P 1'
_symmetry_space_group_name_H-M 'P -1'
_atom_sites_solution_hydrogens geom
_atom_sites_solution_primary direct
_atom_sites_solution_secondary difmap
_audit_creation_method SHELXL-97
_cell_angle_alpha 91.481(9)
_cell_angle_beta 101.269(8)
_cell_angle_gamma 90.518(8)
_cell_formula_units_Z 4
_cell_length_a 8.5284(6)
_cell_length_b 12.2178(9)
_cell_length_c 16.2102(12)
_cell_measurement_reflns_used 8000
_cell_measurement_temperature 170(2)
_cell_measurement_theta_max 27
_cell_measurement_theta_min 10.5
_cell_volume 1655.8(2)
_computing_cell_refinement 'IPDS Program Package'
_computing_data_collection 'IPDS Program Package (Stoe & Cie, 1998)'
_computing_data_reduction 'IPDS Program Package'
_computing_molecular_graphics 'XP in SHELXTL (Bruker, 1998)'
_computing_publication_material 'CIFTAB in SHELXL97'
_computing_structure_refinement 'SHELXL97 (Sheldrick, 1997)'
_computing_structure_solution 'SHELXS97 (Sheldrick, 1997)'
_diffrn_ambient_temperature 170(2)
_diffrn_measured_fraction_theta_full 0.968
_diffrn_measured_fraction_theta_max 0.968
_diffrn_measurement_device_type 'Stoe Imaging Plate Diffraction System'
_diffrn_measurement_method \f
_diffrn_radiation_monochromator graphite
_diffrn_radiation_source 'fine-focus sealed tube'
_diffrn_radiation_type MoK\a
_diffrn_radiation_wavelength 0.71073
_diffrn_reflns_av_R_equivalents 0.0328
_diffrn_reflns_av_sigmaI/netI 0.0413
_diffrn_reflns_limit_h_max 11
_diffrn_reflns_limit_h_min -11
_diffrn_reflns_limit_k_max 16
_diffrn_reflns_limit_k_min -16
_diffrn_reflns_limit_l_max 20
_diffrn_reflns_limit_l_min -21
_diffrn_reflns_number 15745
_diffrn_reflns_theta_full 28.12
_diffrn_reflns_theta_max 28.12
_diffrn_reflns_theta_min 2.52
_diffrn_standards_decay_% none
_diffrn_standards_interval_time 0
_diffrn_standards_number 0
_exptl_absorpt_coefficient_mu 0.098
_exptl_absorpt_correction_type none
_exptl_crystal_colour colourless
_exptl_crystal_density_diffrn 1.349
_exptl_crystal_density_method 'not measured'
_exptl_crystal_description needle
_exptl_crystal_F_000 720
_exptl_crystal_size_max 0.4
_exptl_crystal_size_mid 0.1
_exptl_crystal_size_min 0.08
_refine_diff_density_max 0.259
_refine_diff_density_min -0.313
_refine_ls_extinction_coef 0.035(2)
_refine_ls_extinction_expression Fc^*^=kFc[1+0.001xFc^2^\l^3^/sin(2\q)]^-1/4^
_refine_ls_extinction_method SHELXL97
_refine_ls_goodness_of_fit_ref 1.020
_refine_ls_hydrogen_treatment mixed
_refine_ls_matrix_type full
_refine_ls_number_parameters 442
_refine_ls_number_reflns 7846
_refine_ls_number_restraints 0
_refine_ls_restrained_S_all 1.020
_refine_ls_R_factor_all 0.0738
_refine_ls_R_factor_gt 0.0488
_refine_ls_shift/su_max 0.001
_refine_ls_shift/su_mean 0.000
_refine_ls_structure_factor_coef Fsqd
_refine_ls_weighting_details 'calc w = 1/[\s^2^(Fo^2^)+(0.0822P)^2^+0.1459P] where P = (Fo^2^+2Fc^2^)/3'
_refine_ls_weighting_scheme calc
_refine_ls_wR_factor_gt 0.1252
_refine_ls_wR_factor_ref 0.1398
_reflns_number_gt 5552
_reflns_number_total 7846
_reflns_threshold_expression I>2\s(I)
_cod_data_source_file bt6124.cif
_cod_data_source_block I
_cod_database_code 2201026

loop_
_symmetry_equiv_pos_as_xyz
'x, y, z'
'-x, -y, -z'

loop_
_atom_site_label
_atom_site_fract_x
_atom_site_fract_y
_atom_site_fract_z
_atom_site_U_iso_or_equiv
_atom_site_adp_type
_atom_site_calc_flag
_atom_site_refinement_flags
_atom_site_occupancy
_atom_site_disorder_assembly
_atom_site_disorder_group
_atom_site_type_symbol
N1 0.77510(18) 0.95707(11) 0.32436(10) 0.0285(3) Uani d . 1 . . N
C2 0.9282(2) 0.93997(15) 0.36440(12) 0.0325(4) Uani d . 1 . . C
N3 0.97635(17) 0.83147(12) 0.38259(10) 0.0301(3) Uani d . 1 . . N
C4 0.8845(2) 0.74016(13) 0.35502(10) 0.0248(3) Uani d . 1 . . C
C5 0.72079(19) 0.76051(12) 0.30527(10) 0.0230(3) Uani d . 1 . . C
H5 0.6450 0.7032 0.3178 0.028 Uiso calc R 1 . . H
C6 0.64595(19) 0.87469(13) 0.31050(10) 0.0248(3) Uani d . 1 . . C
C11 0.7314(3) 1.07289(15) 0.31682(14) 0.0425(5) Uani d . 1 . . C
H11A 0.7629 1.1105 0.3718 0.064 Uiso calc R 1 . . H
H11B 0.6155 1.0784 0.2974 0.064 Uiso calc R 1 . . H
H11C 0.7866 1.1071 0.2762 0.064 Uiso calc R 1 . . H
O12 1.0243(2) 1.01508(13) 0.38405(12) 0.0524(4) Uani d . 1 . . O
C13 1.1406(2) 0.81515(19) 0.42869(15) 0.0445(5) Uani d . 1 . . C
H13A 1.1379 0.7900 0.4853 0.067 Uiso calc R 1 . . H
H13B 1.2008 0.8845 0.4328 0.067 Uiso calc R 1 . . H
H13C 1.1927 0.7601 0.3986 0.067 Uiso calc R 1 . . H
O14 0.93359(16) 0.64769(10) 0.37032(8) 0.0317(3) Uani d . 1 . . O
C16 0.5336(2) 0.88878(16) 0.37258(11) 0.0319(4) Uani d . 1 . . C
H16A 0.4867 0.9627 0.3669 0.038 Uiso calc R 1 . . H
H16B 0.4450 0.8344 0.3581 0.038 Uiso calc R 1 . . H
C17 0.6175(3) 0.8745(2) 0.46369(12) 0.0436(5) Uani d . 1 . . C
H17A 0.5405 0.8848 0.5008 0.065 Uiso calc R 1 . . H
H17B 0.7042 0.9289 0.4787 0.065 Uiso calc R 1 . . H
H17C 0.6616 0.8008 0.4701 0.065 Uiso calc R 1 . . H
N21 0.57855(18) 0.94924(11) 0.15695(9) 0.0276(3) Uani d . 1 . . N
C22 0.7057(2) 0.97327(13) 0.12154(11) 0.0286(3) Uani d . 1 . . C
N23 0.83927(17) 0.90342(11) 0.13592(9) 0.0263(3) Uani d . 1 . . N
C24 0.8491(2) 0.80843(13) 0.17937(10) 0.0258(3) Uani d . 1 . . C
C25 0.70066(19) 0.77042(12) 0.20801(10) 0.0229(3) Uani d . 1 . . C
H25 0.6539 0.7022 0.1771 0.027 Uiso calc R 1 . . H
C26 0.57252(19) 0.85783(13) 0.21209(10) 0.0241(3) Uani d . 1 . . C
C31 0.4471(2) 1.02782(16) 0.14173(14) 0.0391(4) Uani d . 1 . . C
H31A 0.4913 1.1026 0.1472 0.059 Uiso calc R 1 . . H
H31B 0.3785 1.0180 0.1830 0.059 Uiso calc R 1 . . H
H31C 0.3841 1.0153 0.0849 0.059 Uiso calc R 1 . . H
O32 0.70962(18) 1.05396(11) 0.07859(9) 0.0399(3) Uani d . 1 . . O
C33 0.9797(2) 0.93739(16) 0.10263(13) 0.0365(4) Uani d . 1 . . C
H33A 1.0570 0.9749 0.1473 0.055 Uiso calc R 1 . . H
H33B 0.9467 0.9873 0.0562 0.055 Uiso calc R 1 . . H
H33C 1.0291 0.8727 0.0821 0.055 Uiso calc R 1 . . H
O34 0.97229(16) 0.75531(11) 0.19305(9) 0.0352(3) Uani d . 1 . . O
C36 0.4054(2) 0.80402(14) 0.19543(11) 0.0278(3) Uani d . 1 . . C
H36A 0.4073 0.7397 0.2315 0.033 Uiso calc R 1 . . H
H36B 0.3284 0.8567 0.2115 0.033 Uiso calc R 1 . . H
C37 0.3476(2) 0.76733(16) 0.10347(12) 0.0339(4) Uani d . 1 . . C
H37A 0.2408 0.7340 0.0966 0.051 Uiso calc R 1 . . H
H37B 0.4218 0.7136 0.0875 0.051 Uiso calc R 1 . . H
H37C 0.3433 0.8309 0.0675 0.051 Uiso calc R 1 . . H
N41 1.06470(17) 0.33577(11) 0.12378(9) 0.0258(3) Uani d . 1 . . N
C42 1.1967(2) 0.30735(14) 0.09367(10) 0.0272(3) Uani d . 1 . . C
N43 1.33438(17) 0.37560(11) 0.11495(9) 0.0266(3) Uani d . 1 . . N
C44 1.3473(2) 0.46994(13) 0.16361(10) 0.0249(3) Uani d . 1 . . C
C45 1.19840(19) 0.50924(12) 0.19143(10) 0.0231(3) Uani d . 1 . . C
H45 1.1610 0.5801 0.1654 0.028 Uiso calc R 1 . . H
C46 1.06037(18) 0.42492(12) 0.18442(10) 0.0220(3) Uani d . 1 . . C
C51 0.9266(2) 0.26086(16) 0.10311(13) 0.0377(4) Uani d . 1 . . C
H51A 0.8466 0.2914 0.0582 0.057 Uiso calc R 1 . . H
H51B 0.8799 0.2513 0.1531 0.057 Uiso calc R 1 . . H
H51C 0.9611 0.1898 0.0842 0.057 Uiso calc R 1 . . H
O52 1.20133(18) 0.22605(12) 0.04861(9) 0.0414(3) Uani d . 1 . . O
C53 1.4775(2) 0.33980(17) 0.08491(14) 0.0399(4) Uani d . 1 . . C
H53A 1.5232 0.4014 0.0596 0.060 Uiso calc R 1 . . H
H53B 1.4486 0.2803 0.0428 0.060 Uiso calc R 1 . . H
H53C 1.5565 0.3137 0.1323 0.060 Uiso calc R 1 . . H
O54 1.47316(16) 0.52123(11) 0.18192(9) 0.0365(3) Uani d . 1 . . O
C56 0.8985(2) 0.48275(14) 0.16759(10) 0.0268(3) Uani d . 1 . . C
H56A 0.8144 0.4306 0.1765 0.032 Uiso calc R 1 . . H
H56B 0.9021 0.5443 0.2089 0.032 Uiso calc R 1 . . H
C57 0.8531(2) 0.52681(17) 0.07899(12) 0.0362(4) Uani d . 1 . . C
H57A 0.7491 0.5625 0.0724 0.054 Uiso calc R 1 . . H
H57B 0.8466 0.4662 0.0376 0.054 Uiso calc R 1 . . H
H57C 0.9344 0.5800 0.0700 0.054 Uiso calc R 1 . . H
N61 1.24209(17) 0.31417(11) 0.29264(9) 0.0270(3) Uani d . 1 . . N
C62 1.3964(2) 0.32677(16) 0.33367(12) 0.0330(4) Uani d . 1 . . C
N63 1.45316(18) 0.43230(14) 0.36280(10) 0.0333(3) Uani d . 1 . . N
C64 1.3696(2) 0.52663(15) 0.34441(10) 0.0284(3) Uani d . 1 . . C
C65 1.20846(18) 0.51303(12) 0.28874(10) 0.0222(3) Uani d . 1 . . C
H65 1.1359 0.5709 0.3037 0.027 Uiso calc R 1 . . H
C66 1.12193(18) 0.40039(12) 0.28203(10) 0.0224(3) Uani d . 1 . . C
C71 1.1882(3) 0.19960(15) 0.27811(14) 0.0393(4) Uani d . 1 . . C
H71A 1.2370 0.1661 0.2338 0.059 Uiso calc R 1 . . H
H71B 1.0715 0.1967 0.2606 0.059 Uiso calc R 1 . . H
H71C 1.2201 0.1595 0.3302 0.059 Uiso calc R 1 . . H
O72 1.4870(2) 0.24925(14) 0.34606(12) 0.0526(4) Uani d . 1 . . O
C73 1.6170(2) 0.4408(2) 0.41237(15) 0.0507(6) Uani d . 1 . . C
H73A 1.6585 0.5154 0.4098 0.076 Uiso calc R 1 . . H
H73B 1.6853 0.3889 0.3893 0.076 Uiso calc R 1 . . H
H73C 1.6164 0.4236 0.4710 0.076 Uiso calc R 1 . . H
O74 1.42366(17) 0.61632(12) 0.37140(9) 0.0384(3) Uani d . 1 . . O
C76 0.9985(2) 0.38518(14) 0.33795(11) 0.0284(3) Uani d . 1 . . C
H76A 0.9201 0.4450 0.3282 0.034 Uiso calc R 1 . . H
H76B 0.9400 0.3150 0.3222 0.034 Uiso calc R 1 . . H
C77 1.0757(3) 0.3852(2) 0.43045(13) 0.0502(6) Uani d . 1 . . C
H77A 0.9930 0.3758 0.4641 0.075 Uiso calc R 1 . . H
H77B 1.1327 0.4549 0.4465 0.075 Uiso calc R 1 . . H
H77C 1.1514 0.3248 0.4406 0.075 Uiso calc R 1 . . H

loop_
_atom_site_aniso_label
_atom_site_aniso_U_11
_atom_site_aniso_U_22
_atom_site_aniso_U_33
_atom_site_aniso_U_12
_atom_site_aniso_U_13
_atom_site_aniso_U_23
N1 0.0290(7) 0.0208(6) 0.0352(7) -0.0013(5) 0.0052(6) -0.0006(5)
C2 0.0298(9) 0.0291(8) 0.0379(9) -0.0050(7) 0.0055(7) 0.0009(7)
N3 0.0222(7) 0.0309(7) 0.0365(8) -0.0001(5) 0.0040(6) 0.0009(6)
C4 0.0248(8) 0.0258(7) 0.0259(7) 0.0027(6) 0.0097(6) 0.0044(6)
C5 0.0221(7) 0.0209(7) 0.0274(7) 0.0007(5) 0.0077(6) 0.0028(6)
C6 0.0240(8) 0.0221(7) 0.0292(8) 0.0010(6) 0.0071(6) -0.0002(6)
C11 0.0516(12) 0.0216(8) 0.0503(12) 0.0024(8) 0.0005(9) -0.0030(8)
O12 0.0408(9) 0.0387(8) 0.0716(11) -0.0166(6) -0.0034(7) 0.0038(7)
C13 0.0234(9) 0.0510(12) 0.0554(12) 0.0003(8) -0.0018(8) 0.0028(10)
O14 0.0331(7) 0.0293(6) 0.0333(6) 0.0090(5) 0.0071(5) 0.0059(5)
C16 0.0292(9) 0.0361(9) 0.0324(9) 0.0058(7) 0.0110(7) -0.0005(7)
C17 0.0430(11) 0.0604(13) 0.0302(9) 0.0083(10) 0.0132(8) 0.0020(9)
N21 0.0275(7) 0.0223(6) 0.0336(7) 0.0032(5) 0.0062(6) 0.0066(5)
C22 0.0323(9) 0.0220(7) 0.0301(8) -0.0032(6) 0.0023(7) 0.0050(6)
N23 0.0277(7) 0.0241(6) 0.0291(7) -0.0024(5) 0.0106(6) 0.0040(5)
C24 0.0277(8) 0.0260(7) 0.0248(7) 0.0003(6) 0.0078(6) 0.0015(6)
C25 0.0241(8) 0.0193(7) 0.0262(7) 0.0004(6) 0.0071(6) 0.0022(5)
C26 0.0226(7) 0.0219(7) 0.0282(8) 0.0007(6) 0.0060(6) 0.0035(6)
C31 0.0350(10) 0.0290(9) 0.0533(11) 0.0093(7) 0.0073(8) 0.0113(8)
O32 0.0428(8) 0.0300(7) 0.0463(8) -0.0047(6) 0.0059(6) 0.0175(6)
C33 0.0351(10) 0.0351(9) 0.0440(10) -0.0061(7) 0.0189(8) 0.0061(8)
O34 0.0295(7) 0.0382(7) 0.0418(7) 0.0092(5) 0.0153(5) 0.0080(6)
C36 0.0239(8) 0.0286(8) 0.0311(8) 0.0001(6) 0.0058(6) 0.0045(6)
C37 0.0316(9) 0.0368(9) 0.0316(9) -0.0053(7) 0.0019(7) 0.0043(7)
N41 0.0228(7) 0.0247(6) 0.0289(7) -0.0039(5) 0.0037(5) -0.0051(5)
C42 0.0273(8) 0.0258(8) 0.0278(8) 0.0019(6) 0.0041(6) -0.0021(6)
N43 0.0240(7) 0.0277(7) 0.0293(7) 0.0012(5) 0.0086(5) -0.0006(5)
C44 0.0235(8) 0.0253(7) 0.0265(7) -0.0014(6) 0.0063(6) 0.0035(6)
C45 0.0222(7) 0.0202(7) 0.0269(7) -0.0022(5) 0.0048(6) 0.0023(6)
C46 0.0194(7) 0.0209(7) 0.0258(7) -0.0025(5) 0.0049(6) -0.0003(5)
C51 0.0318(9) 0.0342(9) 0.0457(10) -0.0116(7) 0.0062(8) -0.0114(8)
O52 0.0407(8) 0.0367(7) 0.0469(8) 0.0008(6) 0.0111(6) -0.0169(6)
C53 0.0309(9) 0.0424(10) 0.0508(11) 0.0036(8) 0.0198(8) -0.0034(9)
O54 0.0254(6) 0.0389(7) 0.0470(8) -0.0095(5) 0.0125(6) -0.0030(6)
C56 0.0218(8) 0.0301(8) 0.0281(8) 0.0015(6) 0.0036(6) 0.0008(6)
C57 0.0306(9) 0.0447(10) 0.0314(9) 0.0089(8) 0.0008(7) 0.0039(7)
N61 0.0279(7) 0.0221(6) 0.0318(7) 0.0050(5) 0.0072(6) 0.0037(5)
C62 0.0285(9) 0.0376(9) 0.0346(9) 0.0097(7) 0.0093(7) 0.0073(7)
N63 0.0211(7) 0.0428(9) 0.0343(8) 0.0015(6) 0.0009(6) 0.0045(6)
C64 0.0229(8) 0.0368(9) 0.0258(8) -0.0048(6) 0.0065(6) -0.0028(6)
C65 0.0197(7) 0.0215(7) 0.0257(7) -0.0013(5) 0.0053(6) -0.0004(5)
C66 0.0204(7) 0.0203(7) 0.0271(7) 0.0005(5) 0.0059(6) 0.0026(6)
C71 0.0473(12) 0.0226(8) 0.0497(11) 0.0027(7) 0.0126(9) 0.0044(7)
O72 0.0409(9) 0.0488(9) 0.0679(11) 0.0238(7) 0.0075(7) 0.0099(8)
C73 0.0222(9) 0.0766(16) 0.0496(12) 0.0009(10) -0.0032(8) 0.0083(11)
O74 0.0321(7) 0.0418(7) 0.0400(7) -0.0129(6) 0.0061(6) -0.0094(6)
C76 0.0271(8) 0.0298(8) 0.0305(8) -0.0015(6) 0.0107(6) 0.0037(6)
C77 0.0408(12) 0.0834(17) 0.0306(10) 0.0144(11) 0.0150(8) 0.0153(10)

loop_
_atom_type_symbol
_atom_type_description
_atom_type_scat_dispersion_real
_atom_type_scat_dispersion_imag
_atom_type_scat_source
C C 0.0033 0.0016 'International Tables Vol C Tables 4.2.6.8 and 6.1.1.4'
H H 0.0000 0.0000 'International Tables Vol C Tables 4.2.6.8 and 6.1.1.4'
N N 0.0061 0.0033 'International Tables Vol C Tables 4.2.6.8 and 6.1.1.4'
O O 0.0106 0.0060 'International Tables Vol C Tables 4.2.6.8 and 6.1.1.4'

loop_
_geom_angle_atom_site_label_1
_geom_angle_atom_site_label_2
_geom_angle_atom_site_label_3
_geom_angle
_geom_angle_publ_flag
C2 N1 C6 125.26(14) n
C2 N1 C11 114.40(15) n
C6 N1 C11 118.08(15) n
O12 C2 N1 121.95(18) n
O12 C2 N3 119.52(18) n
N1 C2 N3 118.53(15) n
C4 N3 C2 124.40(15) n
C4 N3 C13 117.78(15) n
C2 N3 C13 117.65(16) n
O14 C4 N3 121.92(16) n
O14 C4 C5 122.10(16) n
N3 C4 C5 115.98(14) n
C4 C5 C6 119.52(14) n
C4 C5 C25 118.08(13) n
C6 C5 C25 89.75(11) n
C4 C5 H5 109.3 n
C6 C5 H5 109.3 n
C25 C5 H5 109.3 n
N1 C6 C16 112.34(14) n
N1 C6 C5 108.30(13) n
C16 C6 C5 116.52(13) n
N1 C6 C26 110.80(13) n
C16 C6 C26 119.49(14) n
C5 C6 C26 86.61(11) n
N1 C11 H11A 109.5 n
N1 C11 H11B 109.5 n
H11A C11 H11B 109.5 n
N1 C11 H11C 109.5 n
H11A C11 H11C 109.5 n
H11B C11 H11C 109.5 n
N3 C13 H13A 109.5 n
N3 C13 H13B 109.5 n
H13A C13 H13B 109.5 n
N3 C13 H13C 109.5 n
H13A C13 H13C 109.5 n
H13B C13 H13C 109.5 n
C17 C16 C6 112.79(15) n
C17 C16 H16A 109.0 n
C6 C16 H16A 109.0 n
C17 C16 H16B 109.0 n
C6 C16 H16B 109.0 n
H16A C16 H16B 107.8 n
C16 C17 H17A 109.5 n
C16 C17 H17B 109.5 n
H17A C17 H17B 109.5 n
C16 C17 H17C 109.5 n
H17A C17 H17C 109.5 n
H17B C17 H17C 109.5 n
C22 N21 C26 124.03(14) n
C22 N21 C31 115.42(14) n
C26 N21 C31 120.38(14) n
O32 C22 N21 122.24(17) n
O32 C22 N23 119.11(16) n
N21 C22 N23 118.64(14) n
C24 N23 C22 125.51(14) n
C24 N23 C33 117.58(15) n
C22 N23 C33 116.90(14) n
O34 C24 N23 121.61(15) n
O34 C24 C25 121.32(15) n
N23 C24 C25 117.06(14) n
C24 C25 C26 116.29(13) n
C24 C25 C5 114.27(13) n
C26 C25 C5 88.20(11) n
C24 C25 H25 112.0 n
C26 C25 H25 112.0 n
C5 C25 H25 112.0 n
N21 C26 C36 111.11(13) n
N21 C26 C25 114.15(13) n
C36 C26 C25 110.07(13) n
N21 C26 C6 118.64(13) n
C36 C26 C6 112.60(13) n
C25 C26 C6 88.27(11) n
N21 C31 H31A 109.5 n
N21 C31 H31B 109.5 n
H31A C31 H31B 109.5 n
N21 C31 H31C 109.5 n
H31A C31 H31C 109.5 n
H31B C31 H31C 109.5 n
N23 C33 H33A 109.5 n
N23 C33 H33B 109.5 n
H33A C33 H33B 109.5 n
N23 C33 H33C 109.5 n
H33A C33 H33C 109.5 n
H33B C33 H33C 109.5 n
C37 C36 C26 113.08(14) n
C37 C36 H36A 109.0 n
C26 C36 H36A 109.0 n
C37 C36 H36B 109.0 n
C26 C36 H36B 109.0 n
H36A C36 H36B 107.8 n
C36 C37 H37A 109.5 n
C36 C37 H37B 109.5 n
H37A C37 H37B 109.5 n
C36 C37 H37C 109.5 n
H37A C37 H37C 109.5 n
H37B C37 H37C 109.5 n
C42 N41 C46 124.19(14) n
C42 N41 C51 116.67(14) n
C46 N41 C51 118.46(14) n
O52 C42 N41 122.91(16) n
O52 C42 N43 118.81(16) n
N41 C42 N43 118.28(14) n
C44 N43 C42 125.75(14) n
C44 N43 C53 117.25(15) n
C42 N43 C53 116.95(14) n
O54 C44 N43 121.32(15) n
O54 C44 C45 121.43(15) n
N43 C44 C45 117.23(14) n
C44 C45 C46 116.34(13) n
C44 C45 C65 114.83(13) n
C46 C45 C65 88.10(11) n
C44 C45 H45 111.9 n
C46 C45 H45 111.9 n
C65 C45 H45 111.9 n
N41 C46 C56 111.52(13) n
N41 C46 C45 114.34(13) n
C56 C46 C45 110.35(13) n
N41 C46 C66 117.54(13) n
C56 C46 C66 112.72(12) n
C45 C46 C66 88.36(11) n
N41 C51 H51A 109.5 n
N41 C51 H51B 109.5 n
H51A C51 H51B 109.5 n
N41 C51 H51C 109.5 n
H51A C51 H51C 109.5 n
H51B C51 H51C 109.5 n
N43 C53 H53A 109.5 n
N43 C53 H53B 109.5 n
H53A C53 H53B 109.5 n
N43 C53 H53C 109.5 n
H53A C53 H53C 109.5 n
H53B C53 H53C 109.5 n
C57 C56 C46 113.59(14) n
C57 C56 H56A 108.8 n
C46 C56 H56A 108.8 n
C57 C56 H56B 108.8 n
C46 C56 H56B 108.8 n
H56A C56 H56B 107.7 n
C56 C57 H57A 109.5 n
C56 C57 H57B 109.5 n
H57A C57 H57B 109.5 n
C56 C57 H57C 109.5 n
H57A C57 H57C 109.5 n
H57B C57 H57C 109.5 n
C62 N61 C66 125.32(14) n
C62 N61 C71 114.09(15) n
C66 N61 C71 118.72(15) n
O72 C62 N61 121.88(19) n
O72 C62 N63 119.25(19) n
N61 C62 N63 118.86(15) n
C64 N63 C62 124.51(15) n
C64 N63 C73 118.47(18) n
C62 N63 C73 116.93(17) n
O74 C64 N63 122.13(17) n
O74 C64 C65 122.09(16) n
N63 C64 C65 115.78(15) n
C64 C65 C66 119.28(14) n
C64 C65 C45 118.15(13) n
C66 C65 C45 89.72(11) n
C64 C65 H65 109.4 n
C66 C65 H65 109.4 n
C45 C65 H65 109.4 n
N61 C66 C76 112.42(13) n
N61 C66 C65 108.79(13) n
C76 C66 C65 116.59(13) n
N61 C66 C46 111.02(12) n
C76 C66 C46 118.80(13) n
C65 C66 C46 86.48(11) n
N61 C71 H71A 109.5 n
N61 C71 H71B 109.5 n
H71A C71 H71B 109.5 n
N61 C71 H71C 109.5 n
H71A C71 H71C 109.5 n
H71B C71 H71C 109.5 n
N63 C73 H73A 109.5 n
N63 C73 H73B 109.5 n
H73A C73 H73B 109.5 n
N63 C73 H73C 109.5 n
H73A C73 H73C 109.5 n
H73B C73 H73C 109.5 n
C77 C76 C66 111.94(15) n
C77 C76 H76A 109.2 n
C66 C76 H76A 109.2 n
C77 C76 H76B 109.2 n
C66 C76 H76B 109.2 n
H76A C76 H76B 107.9 n
C76 C77 H77A 109.5 n
C76 C77 H77B 109.5 n
H77A C77 H77B 109.5 n
C76 C77 H77C 109.5 n
H77A C77 H77C 109.5 n
H77B C77 H77C 109.5 n

loop_
_geom_bond_atom_site_label_1
_geom_bond_atom_site_label_2
_geom_bond_site_symmetry_2
_geom_bond_distance
_geom_bond_publ_flag
N1 C2 . 1.360(2) n
N1 C6 . 1.466(2) n
N1 C11 . 1.469(2) n
C2 O12 . 1.219(2) n
C2 N3 . 1.413(2) n
N3 C4 . 1.371(2) n
N3 C13 . 1.471(2) n
C4 O14 . 1.223(2) n
C4 C5 . 1.496(2) n
C5 C6 . 1.547(2) n
C5 C25 . 1.560(2) n
C5 H5 . 1.0000 n
C6 C16 . 1.527(2) n
C6 C26 . 1.603(2) n
C11 H11A . 0.9800 n
C11 H11B . 0.9800 n
C11 H11C . 0.9800 n
C13 H13A . 0.9800 n
C13 H13B . 0.9800 n
C13 H13C . 0.9800 n
C16 C17 . 1.525(3) n
C16 H16A . 0.9900 n
C16 H16B . 0.9900 n
C17 H17A . 0.9800 n
C17 H17B . 0.9800 n
C17 H17C . 0.9800 n
N21 C22 . 1.356(2) n
N21 C26 . 1.455(2) n
N21 C31 . 1.470(2) n
C22 O32 . 1.225(2) n
C22 N23 . 1.416(2) n
N23 C24 . 1.368(2) n
N23 C33 . 1.467(2) n
C24 O34 . 1.226(2) n
C24 C25 . 1.505(2) n
C25 C26 . 1.544(2) n
C25 H25 . 1.0000 n
C26 C36 . 1.536(2) n
C31 H31A . 0.9800 n
C31 H31B . 0.9800 n
C31 H31C . 0.9800 n
C33 H33A . 0.9800 n
C33 H33B . 0.9800 n
C33 H33C . 0.9800 n
C36 C37 . 1.530(2) n
C36 H36A . 0.9900 n
C36 H36B . 0.9900 n
C37 H37A . 0.9800 n
C37 H37B . 0.9800 n
C37 H37C . 0.9800 n
N41 C42 . 1.356(2) n
N41 C46 . 1.454(2) n
N41 C51 . 1.465(2) n
C42 O52 . 1.223(2) n
C42 N43 . 1.415(2) n
N43 C44 . 1.371(2) n
N43 C53 . 1.466(2) n
C44 O54 . 1.220(2) n
C44 C45 . 1.506(2) n
C45 C46 . 1.543(2) n
C45 C65 . 1.562(2) n
C45 H45 . 1.0000 n
C46 C56 . 1.536(2) n
C46 C66 . 1.604(2) n
C51 H51A . 0.9800 n
C51 H51B . 0.9800 n
C51 H51C . 0.9800 n
C53 H53A . 0.9800 n
C53 H53B . 0.9800 n
C53 H53C . 0.9800 n
C56 C57 . 1.526(2) n
C56 H56A . 0.9900 n
C56 H56B . 0.9900 n
C57 H57A . 0.9800 n
C57 H57B . 0.9800 n
C57 H57C . 0.9800 n
N61 C62 . 1.359(2) n
N61 C66 . 1.4662(19) n
N61 C71 . 1.468(2) n
C62 O72 . 1.223(2) n
C62 N63 . 1.410(3) n
N63 C64 . 1.369(2) n
N63 C73 . 1.471(2) n
C64 O74 . 1.222(2) n
C64 C65 . 1.495(2) n
C65 C66 . 1.547(2) n
C65 H65 . 1.0000 n
C66 C76 . 1.530(2) n
C71 H71A . 0.9800 n
C71 H71B . 0.9800 n
C71 H71C . 0.9800 n
C73 H73A . 0.9800 n
C73 H73B . 0.9800 n
C73 H73C . 0.9800 n
C76 C77 . 1.515(3) n
C76 H76A . 0.9900 n
C76 H76B . 0.9900 n
C77 H77A . 0.9800 n
C77 H77B . 0.9800 n
C77 H77C . 0.9800 n

loop_
_geom_torsion_atom_site_label_1
_geom_torsion_atom_site_label_2
_geom_torsion_atom_site_label_3
_geom_torsion_atom_site_label_4
_geom_torsion
_geom_torsion_publ_flag
C6 N1 C2 O12 -169.77(18) n
C11 N1 C2 O12 -7.3(3) n
C6 N1 C2 N3 11.0(3) n
C11 N1 C2 N3 173.42(17) n
O12 C2 N3 C4 -172.19(18) n
N1 C2 N3 C4 7.1(3) n
O12 C2 N3 C13 2.9(3) n
N1 C2 N3 C13 -177.80(17) n
C2 N3 C4 O14 177.70(16) n
C13 N3 C4 O14 2.6(2) n
C2 N3 C4 C5 -2.4(2) n
C13 N3 C4 C5 -177.47(16) n
O14 C4 C5 C6 161.39(15) n
N3 C4 C5 C6 -18.5(2) n
O14 C4 C5 C25 -91.37(19) n
N3 C4 C5 C25 88.71(17) n
C2 N1 C6 C16 101.55(19) n
C11 N1 C6 C16 -60.3(2) n
C2 N1 C6 C5 -28.6(2) n
C11 N1 C6 C5 169.55(15) n
C2 N1 C6 C26 -121.95(17) n
C11 N1 C6 C26 76.17(19) n
C4 C5 C6 N1 31.59(19) n
C25 C5 C6 N1 -90.98(14) n
C4 C5 C6 C16 -96.18(18) n
C25 C5 C6 C16 141.25(15) n
C4 C5 C6 C26 142.39(14) n
C25 C5 C6 C26 19.82(11) n
N1 C6 C16 C17 -62.4(2) n
C5 C6 C16 C17 63.3(2) n
C26 C6 C16 C17 165.24(16) n
C26 N21 C22 O32 -176.47(17) n
C31 N21 C22 O32 -1.2(3) n
C26 N21 C22 N23 2.6(2) n
C31 N21 C22 N23 177.81(16) n
O32 C22 N23 C24 -177.07(17) n
N21 C22 N23 C24 3.9(3) n
O32 C22 N23 C33 4.2(2) n
N21 C22 N23 C33 -174.88(16) n
C22 N23 C24 O34 -176.01(16) n
C33 N23 C24 O34 2.7(2) n
C22 N23 C24 C25 5.4(2) n
C33 N23 C24 C25 -175.89(15) n
O34 C24 C25 C26 161.92(16) n
N23 C24 C25 C26 -19.5(2) n
O34 C24 C25 C5 61.3(2) n
N23 C24 C25 C5 -120.07(15) n
C4 C5 C25 C24 -26.20(19) n
C6 C5 C25 C24 97.58(14) n
C4 C5 C25 C26 -144.36(14) n
C6 C5 C25 C26 -20.58(12) n
C22 N21 C26 C36 -141.73(16) n
C31 N21 C26 C36 43.2(2) n
C22 N21 C26 C25 -16.5(2) n
C31 N21 C26 C25 168.42(16) n
C22 N21 C26 C6 85.4(2) n
C31 N21 C26 C6 -89.62(19) n
C24 C25 C26 N21 24.3(2) n
C5 C25 C26 N21 140.63(14) n
C24 C25 C26 C36 150.04(14) n
C5 C25 C26 C36 -93.65(14) n
C24 C25 C26 C6 -96.48(14) n
C5 C25 C26 C6 19.83(11) n
N1 C6 C26 N21 -28.48(19) n
C16 C6 C26 N21 104.52(17) n
C5 C6 C26 N21 -136.77(14) n
N1 C6 C26 C36 -160.69(13) n
C16 C6 C26 C36 -27.69(19) n
C5 C6 C26 C36 91.02(14) n
N1 C6 C26 C25 88.25(13) n
C16 C6 C26 C25 -138.75(15) n
C5 C6 C26 C25 -20.04(11) n
N21 C26 C36 C37 55.30(18) n
C25 C26 C36 C37 -72.13(17) n
C6 C26 C36 C37 -168.87(14) n
C46 N41 C42 O52 173.20(16) n
C51 N41 C42 O52 2.9(3) n
C46 N41 C42 N43 -7.4(2) n
C51 N41 C42 N43 -177.70(15) n
O52 C42 N43 C44 179.03(17) n
N41 C42 N43 C44 -0.4(2) n
O52 C42 N43 C53 -3.5(2) n
N41 C42 N43 C53 177.06(16) n
C42 N43 C44 O54 176.67(16) n
C53 N43 C44 O54 -0.8(2) n
C42 N43 C44 C45 -5.0(2) n
C53 N43 C44 C45 177.51(15) n
O54 C44 C45 C46 -164.98(15) n
N43 C44 C45 C46 16.7(2) n
O54 C44 C45 C65 -64.1(2) n
N43 C44 C45 C65 117.55(16) n
C42 N41 C46 C56 145.02(16) n
C51 N41 C46 C56 -44.8(2) n
C42 N41 C46 C45 18.9(2) n
C51 N41 C46 C45 -170.88(15) n
C42 N41 C46 C66 -82.62(19) n
C51 N41 C46 C66 87.56(19) n
C44 C45 C46 N41 -22.8(2) n
C65 C45 C46 N41 -139.70(13) n
C44 C45 C46 C56 -149.47(14) n
C65 C45 C46 C56 93.62(13) n
C44 C45 C46 C66 96.85(14) n
C65 C45 C46 C66 -20.05(11) n
N41 C46 C56 C57 -56.56(19) n
C45 C46 C56 C57 71.67(18) n
C66 C46 C56 C57 168.69(14) n
C66 N61 C62 O72 174.02(17) n
C71 N61 C62 O72 9.9(3) n
C66 N61 C62 N63 -5.9(3) n
C71 N61 C62 N63 -170.01(16) n
O72 C62 N63 C64 172.08(18) n
N61 C62 N63 C64 -8.0(3) n
O72 C62 N63 C73 -4.4(3) n
N61 C62 N63 C73 175.50(17) n
C62 N63 C64 O74 179.75(17) n
C73 N63 C64 O74 -3.8(3) n
C62 N63 C64 C65 -0.6(2) n
C73 N63 C64 C65 175.78(16) n
O74 C64 C65 C66 -158.63(15) n
N63 C64 C65 C66 21.8(2) n
O74 C64 C65 C45 94.29(19) n
N63 C64 C65 C45 -85.32(18) n
C44 C45 C65 C64 26.0(2) n
C46 C45 C65 C64 144.32(14) n
C44 C45 C65 C66 -97.47(14) n
C46 C45 C65 C66 20.81(11) n
C62 N61 C66 C76 -106.50(18) n
C71 N61 C66 C76 57.0(2) n
C62 N61 C66 C65 24.2(2) n
C71 N61 C66 C65 -172.35(14) n
C62 N61 C66 C46 117.70(17) n
C71 N61 C66 C46 -78.84(18) n
C64 C65 C66 N61 -31.56(19) n
C45 C65 C66 N61 91.01(13) n
C64 C65 C66 C76 96.82(17) n
C45 C65 C66 C76 -140.61(14) n
C64 C65 C66 C46 -142.58(14) n
C45 C65 C66 C46 -20.01(11) n
N41 C46 C66 N61 28.26(18) n
C56 C46 C66 N61 160.08(13) n
C45 C46 C66 N61 -88.50(13) n
N41 C46 C66 C76 -104.40(16) n
C56 C46 C66 C76 27.42(19) n
C45 C46 C66 C76 138.84(14) n
N41 C46 C66 C65 137.04(13) n
C56 C46 C66 C65 -91.13(13) n
C45 C46 C66 C65 20.29(11) n
N61 C66 C76 C77 59.3(2) n
C65 C66 C76 C77 -67.3(2) n
C46 C66 C76 C77 -168.70(16) n
